data_7238349
loop_
_publ_author_name
'Saito, Kazuya'
'Yamamura, Yasuhisa'
'Kikuchi, Naoya'
'Nakao, Akiko'
'Yasuzuka, Syuma'
'Akishige, Yukikuni'
'Murakami, Youichi'

_publ_section_title
;
 Polarization reversal by intramolecular disordering in organic
 ferroelectrics: trichloroacetamide
;
_journal_issue 7
_journal_name_full CrystEngComm
_journal_page_first 2693
_journal_paper_doi 10.1039/c0ce00751j
_journal_volume 13
_journal_year 2011
_chemical_formula_moiety 'C2 H2 Cl3 N O'
_chemical_formula_sum 'C2 H2 Cl3 N O'
_chemical_formula_weight 162.40
_space_group_IT_number 14
_space_group_name_Hall '-P 2ybc'
_space_group_name_H-M_alt 'P 1 21/c 1'
_symmetry_cell_setting monoclinic
_symmetry_space_group_name_H-M 'P 1 21/c 1'
_atom_sites_solution_hydrogens geom
_atom_sites_solution_primary direct
_atom_sites_solution_secondary difmap
_audit_creation_method SHELXL-97
_cell_angle_alpha 90.00
_cell_angle_beta 107.90(2)
_cell_angle_gamma 90.00
_cell_formula_units_Z 4
_cell_length_a 10.585(11)
_cell_length_b 5.881(6)
_cell_length_c 10.311(9)
_cell_measurement_temperature 370(2)
_cell_volume 610.8(10)
_computing_structure_refinement 'SHELXL-97 (Sheldrick, 1997)'
_computing_structure_solution 'SHELXS-97 (Sheldrick, 1990)'
_diffrn_ambient_temperature 370(2)
_diffrn_detector_area_resol_mean 10
_diffrn_measured_fraction_theta_full 0.656
_diffrn_measured_fraction_theta_max 0.656
_diffrn_measurement_device_type 'IP area detector'
_diffrn_measurement_method 'omega scans'
_diffrn_radiation_monochromator 'Si (111)'
_diffrn_radiation_source synchrotron
_diffrn_radiation_type synchrotron
_diffrn_radiation_wavelength 0.68890
_diffrn_reflns_av_R_equivalents 0.0203
_diffrn_reflns_av_sigmaI/netI 0.0138
_diffrn_reflns_limit_h_max 15
_diffrn_reflns_limit_h_min -15
_diffrn_reflns_limit_k_max 7
_diffrn_reflns_limit_k_min -8
_diffrn_reflns_limit_l_max 7
_diffrn_reflns_limit_l_min -7
_diffrn_reflns_number 4677
_diffrn_reflns_theta_full 30.43
_diffrn_reflns_theta_max 30.43
_diffrn_reflns_theta_min 4.68
_exptl_absorpt_coefficient_mu 1.382
_exptl_absorpt_correction_T_max 0.8742
_exptl_absorpt_correction_T_min 0.8742
_exptl_absorpt_correction_type empirical
_exptl_absorpt_process_details 'PROCESS-AUTO (Rigaku Corporation, 1998)'
_exptl_crystal_colour colourless
_exptl_crystal_density_diffrn 1.766
_exptl_crystal_density_method 'not measured'
_exptl_crystal_description block
_exptl_crystal_F_000 320
_exptl_crystal_size_max 0.40
_exptl_crystal_size_mid 0.30
_exptl_crystal_size_min 0.20
_refine_diff_density_max 0.152
_refine_diff_density_min -0.141
_refine_diff_density_rms 0.034
_refine_ls_extinction_coef 1.98(16)
_refine_ls_extinction_expression Fc^*^=kFc[1+0.001xFc^2^\l^3^/sin(2\q)]^-1/4^
_refine_ls_extinction_method SHELXL
_refine_ls_goodness_of_fit_ref 1.074
_refine_ls_hydrogen_treatment constr
_refine_ls_matrix_type full
_refine_ls_number_parameters 122
_refine_ls_number_reflns 1336
_refine_ls_number_restraints 1
_refine_ls_restrained_S_all 1.076
_refine_ls_R_factor_all 0.0594
_refine_ls_R_factor_gt 0.0494
_refine_ls_shift/su_max 0.026
_refine_ls_shift/su_mean 0.007
_refine_ls_structure_factor_coef Fsqd
_refine_ls_weighting_details 'calc w=1/[\s^2^(Fo^2^)+(0.0898P)^2^+0.0433P] where P=(Fo^2^+2Fc^2^)/3'
_refine_ls_weighting_scheme calc
_refine_ls_wR_factor_gt 0.1475
_refine_ls_wR_factor_ref 0.1575
_reflns_number_gt 1000
_reflns_number_total 1336
_reflns_threshold_expression >2sigma(I)
_cod_data_source_file c0ce00751j.txt
_cod_data_source_block HT
_cod_depositor_comments
;
The following automatic conversions were performed:

data item '_symmetry_cell_setting' value 'Monoclinic' was changed to
'monoclinic' in accordance with the
/home/saulius/struct/COD-crude-data/automatic-downloads/DataCite-retrospective/RSC/depositions/lib/dictionaries/cif_core.dic
dictionary named 'cif_core.dic' version 2.4.2 last updated on
2011-04-26.

Automatic conversion script
Id: cif_fix_values 6909 2019-04-08 15:41:33Z antanas 
;
_cod_original_cell_volume 610.7(10)
_cod_original_sg_symbol_H-M P21/C
_cod_database_code 7238349

loop_
_symmetry_equiv_pos_as_xyz
'x, y, z'
'-x, y+1/2, -z+1/2'
'-x, -y, -z'
'x, -y-1/2, z-1/2'

loop_
_atom_site_label
_atom_site_type_symbol
_atom_site_fract_x
_atom_site_fract_y
_atom_site_fract_z
_atom_site_U_iso_or_equiv
_atom_site_adp_type
_atom_site_occupancy
_atom_site_symmetry_multiplicity
_atom_site_calc_flag
_atom_site_refinement_flags
Cl1 Cl 0.90083(17) 0.2458(3) 0.1640(5) 0.1118(18) Uani 0.518(7) 1 d P
Cl2 Cl 0.7612(4) -0.1050(6) -0.0119(4) 0.1186(14) Uani 0.518(7) 1 d P
Cl3 Cl 0.7499(3) -0.0855(5) 0.2567(4) 0.1071(10) Uani 0.518(7) 1 d P
Cl4 Cl 0.8783(4) 0.1910(15) 0.2782(9) 0.135(4) Uani 0.276(7) 1 d P
Cl5 Cl 0.8454(9) 0.0449(19) 0.0012(5) 0.158(4) Uani 0.276(7) 1 d P
Cl6 Cl 0.7134(4) -0.1686(8) 0.1562(12) 0.149(4) Uani 0.276(7) 1 d P
Cl7 Cl 0.8956(8) 0.210(3) 0.067(2) 0.172(8) Uani 0.206(8) 1 d P
Cl8 Cl 0.8157(16) 0.032(3) 0.2913(7) 0.157(7) Uani 0.206(8) 1 d P
Cl9 Cl 0.7351(12) -0.1585(19) 0.031(2) 0.179(10) Uani 0.206(8) 1 d P
O1 O 0.60498(17) 0.3006(3) -0.0519(2) 0.0952(8) Uani 1 1 d .
N1 N 0.59291(18) 0.3274(3) 0.1621(2) 0.0844(7) Uani 1 1 d .
H1 H 0.5279 0.4221 0.1403 0.101 Uiso 1 1 calc R
H2 H 0.6255 0.2830 0.2452 0.101 Uiso 1 1 calc R
C4 C 0.76337(17) 0.0868(3) 0.1193(2) 0.0763(7) Uani 1 1 d .
C5 C 0.64282(19) 0.2500(3) 0.0679(2) 0.0690(7) Uani 1 1 d .

loop_
_atom_site_aniso_label
_atom_site_aniso_U_11
_atom_site_aniso_U_22
_atom_site_aniso_U_33
_atom_site_aniso_U_23
_atom_site_aniso_U_13
_atom_site_aniso_U_12
Cl1 0.0687(7) 0.1139(10) 0.136(4) -0.0025(13) 0.0069(11) -0.0179(6)
Cl2 0.134(2) 0.100(2) 0.120(2) -0.0246(15) 0.0364(15) 0.0348(19)
Cl3 0.1272(16) 0.0963(13) 0.098(2) 0.0322(13) 0.0354(14) 0.0252(11)
Cl4 0.0870(18) 0.173(5) 0.109(6) -0.063(5) -0.022(2) 0.026(2)
Cl5 0.160(6) 0.209(9) 0.125(4) 0.033(4) 0.074(4) 0.103(7)
Cl6 0.170(3) 0.0764(19) 0.187(10) 0.039(3) 0.033(4) -0.0135(18)
Cl7 0.089(3) 0.221(10) 0.230(19) 0.103(12) 0.082(6) 0.026(4)
Cl8 0.171(11) 0.199(13) 0.088(5) 0.034(6) 0.024(6) 0.112(11)
Cl9 0.179(7) 0.081(4) 0.24(2) -0.073(8) 0.017(8) -0.010(4)
O1 0.1021(11) 0.1263(12) 0.0557(16) 0.0064(9) 0.0221(8) 0.0388(9)
N1 0.0904(10) 0.1026(12) 0.0603(17) 0.0050(9) 0.0234(8) 0.0247(8)
C4 0.0790(10) 0.0714(9) 0.0754(18) -0.0001(8) 0.0192(9) 0.0081(7)
C5 0.0749(9) 0.0725(9) 0.059(2) -0.0007(8) 0.0189(9) 0.0066(7)

loop_
_atom_type_symbol
_atom_type_description
_atom_type_scat_dispersion_real
_atom_type_scat_dispersion_imag
_atom_type_scat_source
C C 0.0033 0.0016 'International Tables Vol C Tables 4.2.6.8 and 6.1.1.4'
H H 0.0000 0.0000 'International Tables Vol C Tables 4.2.6.8 and 6.1.1.4'
O O 0.0106 0.0060 'International Tables Vol C Tables 4.2.6.8 and 6.1.1.4'
N N 0.0061 0.0033 'International Tables Vol C Tables 4.2.6.8 and 6.1.1.4'
Cl Cl 0.1484 0.1585 'International Tables Vol C Tables 4.2.6.8 and 6.1.1.4'

loop_
_geom_angle_atom_site_label_1
_geom_angle_atom_site_label_2
_geom_angle_atom_site_label_3
_geom_angle
Cl7 Cl1 Cl4 150.6(9)
Cl7 Cl1 C4 80.3(7)
Cl4 Cl1 C4 74.2(3)
Cl4 Cl1 Cl5 121.6(4)
C4 Cl1 Cl5 55.1(3)
Cl7 Cl1 Cl8 124.5(8)
C4 Cl1 Cl8 50.5(4)
Cl5 Cl1 Cl8 95.5(5)
Cl9 Cl2 Cl5 134.0(14)
Cl9 Cl2 C4 72.5(10)
Cl5 Cl2 C4 67.5(3)
Cl5 Cl2 Cl6 114.2(3)
C4 Cl2 Cl6 52.8(2)
Cl9 Cl2 Cl7 118.4(12)
C4 Cl2 Cl7 50.1(5)
Cl6 Cl2 Cl7 98.0(5)
Cl8 Cl3 Cl6 131.8(6)
Cl8 Cl3 C4 70.2(4)
Cl6 Cl3 C4 66.1(3)
Cl6 Cl3 Cl4 118.2(4)
C4 Cl3 Cl4 55.5(3)
Cl8 Cl3 Cl9 108.6(5)
C4 Cl3 Cl9 46.1(4)
Cl4 Cl3 Cl9 95.2(4)
Cl8 Cl4 Cl1 124.2(5)
Cl8 Cl4 C4 65.9(4)
Cl1 Cl4 C4 62.0(2)
Cl1 Cl4 Cl3 112.8(2)
C4 Cl4 Cl3 53.8(2)
Cl8 Cl4 Cl7 111.6(6)
C4 Cl4 Cl7 51.3(5)
Cl3 Cl4 Cl7 100.4(5)
Cl7 Cl5 Cl2 144.7(9)
Cl7 Cl5 C4 73.8(6)
Cl2 Cl5 C4 71.0(4)
Cl7 Cl5 Cl9 130.4(7)
C4 Cl5 Cl9 57.7(5)
Cl2 Cl5 Cl1 122.3(4)
C4 Cl5 Cl1 53.01(19)
Cl9 Cl5 Cl1 107.1(6)
Cl3 Cl6 Cl9 138.5(5)
Cl3 Cl6 C4 76.9(3)
Cl9 Cl6 C4 66.0(4)
Cl9 Cl6 Cl8 116.0(5)
C4 Cl6 Cl8 57.2(4)
Cl3 Cl6 Cl2 128.9(3)
C4 Cl6 Cl2 56.6(3)
Cl8 Cl6 Cl2 106.5(5)
Cl1 Cl7 Cl5 127.1(7)
Cl1 Cl7 C4 66.1(4)
Cl5 Cl7 C4 66.2(4)
Cl5 Cl7 Cl4 110.4(6)
C4 Cl7 Cl4 52.0(5)
Cl1 Cl7 Cl2 110.7(5)
C4 Cl7 Cl2 48.4(4)
Cl4 Cl7 Cl2 94.3(3)
Cl3 Cl8 Cl4 153.1(7)
Cl3 Cl8 C4 77.7(6)
Cl4 Cl8 C4 75.4(6)
Cl4 Cl8 Cl6 128.8(5)
C4 Cl8 Cl6 55.0(4)
Cl3 Cl8 Cl1 124.7(5)
C4 Cl8 Cl1 48.6(4)
Cl6 Cl8 Cl1 99.4(3)
Cl2 Cl9 Cl6 149.7(13)
Cl2 Cl9 C4 85.1(9)
Cl6 Cl9 C4 65.5(6)
Cl6 Cl9 Cl5 120.2(7)
C4 Cl9 Cl5 59.7(4)
Cl2 Cl9 Cl3 131.6(12)
C4 Cl9 Cl3 49.8(6)
Cl5 Cl9 Cl3 101.9(5)
C5 C4 Cl1 107.60(15)
C5 C4 Cl6 110.4(2)
Cl1 C4 Cl6 138.4(2)
C5 C4 Cl9 110.8(4)
Cl1 C4 Cl9 128.7(5)
Cl6 C4 Cl9 48.5(8)
C5 C4 Cl5 112.84(19)
Cl1 C4 Cl5 71.9(4)
Cl6 C4 Cl5 107.2(4)
Cl9 C4 Cl5 62.6(7)
C5 C4 Cl8 115.9(2)
Cl1 C4 Cl8 80.9(7)
Cl6 C4 Cl8 67.8(8)
Cl9 C4 Cl8 110.2(7)
Cl5 C4 Cl8 129.3(3)
C5 C4 Cl2 108.61(18)
Cl1 C4 Cl2 112.1(2)
Cl6 C4 Cl2 70.7(4)
Cl8 C4 Cl2 126.9(5)
C5 C4 Cl3 111.34(16)
Cl1 C4 Cl3 111.99(19)
Cl9 C4 Cl3 84.1(9)
Cl5 C4 Cl3 131.6(3)
Cl2 C4 Cl3 105.2(2)
C5 C4 Cl7 106.4(3)
Cl6 C4 Cl7 139.3(5)
Cl9 C4 Cl7 102.0(7)
Cl8 C4 Cl7 110.6(6)
Cl2 C4 Cl7 81.6(9)
Cl3 C4 Cl7 136.7(4)
C5 C4 Cl4 110.5(2)
Cl6 C4 Cl4 105.5(4)
Cl9 C4 Cl4 137.2(5)
Cl5 C4 Cl4 110.1(4)
Cl2 C4 Cl4 139.16(19)
Cl3 C4 Cl4 70.8(4)
Cl7 C4 Cl4 76.7(9)
O1 C5 N1 125.7(2)
O1 C5 C4 118.57(19)
N1 C5 C4 115.7(2)
C(5) N(1) H(1) 120.0
C(5) N(1) H(2) 120.0
H(1) N(1) H(2) 120.0

loop_
_geom_bond_atom_site_label_1
_geom_bond_atom_site_label_2
_geom_bond_distance
Cl1 Cl7 1.01(2)
Cl1 Cl4 1.311(11)
Cl1 C4 1.671(3)
Cl1 Cl5 1.988(9)
Cl1 Cl8 2.199(16)
Cl2 Cl9 0.67(2)
Cl2 Cl5 1.231(13)
Cl2 C4 1.756(4)
Cl2 Cl6 1.985(11)
Cl2 Cl7 2.32(2)
Cl3 Cl8 0.97(2)
Cl3 Cl6 1.103(11)
Cl3 C4 1.783(3)
Cl3 Cl4 2.087(10)
Cl3 Cl9 2.32(2)
Cl4 Cl8 1.18(2)
Cl4 C4 1.821(4)
Cl4 Cl7 2.25(2)
Cl5 Cl7 1.21(2)
Cl5 C4 1.716(5)
Cl5 Cl9 1.764(17)
Cl6 Cl9 1.38(2)
Cl6 C4 1.674(4)
Cl6 Cl8 1.893(19)
Cl7 C4 1.801(6)
Cl8 C4 1.718(6)
Cl9 C4 1.681(9)
O1 C5 1.213(3)
N1 C5 1.321(3)
C4 C5 1.554(3)
N(1) H(1) 0.860
N(1) H(2) 0.860
